data_7237419
loop_
_publ_author_name
'Witkowska, Ewelina'
'Wiosna-Salyga, Gabriela'
'Glowacki, Ireneusz'
'Orwat, Bartosz'
'Oh, Myong-joon'
'Kownacki, Ireneusz'
'Kubicki, Maciej'
'Gierczyk, Blazej'
'Dutkiewicz, Michal'
'Cieszko, Pawel'
'Luszczynska, Beata'
'Ulanski, Jacek'
'Grzelak, Izabela'
'Hoffmann, Marcin'
'Ledwon, Przemyslaw'
'Lapkowski, Mieczyslaw'

_publ_section_title
;
 Effect of fluorine substitution of the \b-ketoiminate ancillary ligand on
 photophysical properties and electroluminescence ability of new
 iridium(iii) complexes
;
_journal_issue 32
_journal_name_full 'Journal of Materials Chemistry C'
_journal_page_first 8688
_journal_paper_doi 10.1039/C8TC02890G
_journal_volume 6
_journal_year 2018
_chemical_formula_moiety 'C11 H8 F5 N O'
_chemical_formula_sum 'C11 H8 F5 N O'
_chemical_formula_weight 265.18
_space_group_crystal_system monoclinic
_space_group_IT_number 14
_space_group_name_Hall '-P 2ybc'
_space_group_name_H-M_alt 'P 1 21/c 1'
_atom_sites_solution_hydrogens difmap
_audit_creation_method SHELXL-2014/7
_audit_update_record
;
2018-01-08 deposited with the CCDC.
2018-07-11 downloaded from the CCDC.
;
_cell_angle_alpha 90
_cell_angle_beta 90.422(3)
_cell_angle_gamma 90
_cell_formula_units_Z 4
_cell_length_a 10.8061(4)
_cell_length_b 8.7128(3)
_cell_length_c 11.6109(4)
_cell_measurement_reflns_used 3596
_cell_measurement_temperature 100(1)
_cell_measurement_theta_max 27.2020
_cell_measurement_theta_min 4.1980
_cell_volume 1093.15(7)
_computing_cell_refinement 'CrysAlisPro 1.171.38.46 (Rigaku OD, 2015)'
_computing_data_collection 'CrysAlisPro 1.171.38.46 (Rigaku OD, 2015)'
_computing_data_reduction 'CrysAlisPro 1.171.38.46 (Rigaku OD, 2015)'
_computing_molecular_graphics 'Mercury (Macrae et al., 2008)'
_computing_publication_material 'SHELXL-2014/7 (Sheldrick, 2014)'
_computing_structure_refinement 'SHELXL-2014/7 (Sheldrick, 2014)'
_computing_structure_solution 'SHELXT (Sheldrick, 2014)'
_diffrn_ambient_environment N~2~
_diffrn_ambient_temperature 100(1)
_diffrn_detector 'CCD plate'
_diffrn_detector_area_resol_mean 16.2413
_diffrn_detector_type Eos
_diffrn_measured_fraction_theta_full 0.997
_diffrn_measured_fraction_theta_max 0.932
_diffrn_measurement_device 'four-circle diffractometer'
_diffrn_measurement_device_type 'Xcalibur, Eos'
_diffrn_radiation_monochromator graphite
_diffrn_radiation_probe x-ray
_diffrn_radiation_type 'Mo K\a'
_diffrn_radiation_wavelength 0.71073
_diffrn_reflns_av_R_equivalents 0.0141
_diffrn_reflns_av_unetI/netI 0.0141
_diffrn_reflns_Laue_measured_fraction_full 0.997
_diffrn_reflns_Laue_measured_fraction_max 0.932
_diffrn_reflns_limit_h_max 13
_diffrn_reflns_limit_h_min -13
_diffrn_reflns_limit_k_max 8
_diffrn_reflns_limit_k_min -11
_diffrn_reflns_limit_l_max 14
_diffrn_reflns_limit_l_min -14
_diffrn_reflns_number 7398
_diffrn_reflns_point_group_measured_fraction_full 0.997
_diffrn_reflns_point_group_measured_fraction_max 0.932
_diffrn_reflns_theta_full 25.000
_diffrn_reflns_theta_max 27.032
_diffrn_reflns_theta_min 3.472
_diffrn_source 'fine-focus sealed X-ray tube'
_diffrn_source_type 'Enhance (Mo) X-ray Source'
_exptl_absorpt_coefficient_mu 0.161
_exptl_absorpt_correction_T_max 1.00000
_exptl_absorpt_correction_T_min 0.81289
_exptl_absorpt_correction_type multi-scan
_exptl_absorpt_process_details
;
CrysAlisPro 1.171.38.46 (Rigaku Oxford Diffraction, 2015)
Empirical absorption correction using spherical harmonics,
 implemented in SCALE3 ABSPACK scaling algorithm.
;
_exptl_crystal_colour colourless
_exptl_crystal_density_diffrn 1.611
_exptl_crystal_description block
_exptl_crystal_F_000 536
_exptl_crystal_size_max 0.35
_exptl_crystal_size_mid 0.2
_exptl_crystal_size_min 0.2
_refine_diff_density_max 0.202
_refine_diff_density_min -0.203
_refine_diff_density_rms 0.039
_refine_ls_extinction_method none
_refine_ls_goodness_of_fit_ref 1.050
_refine_ls_hydrogen_treatment refall
_refine_ls_matrix_type full
_refine_ls_number_parameters 195
_refine_ls_number_reflns 2234
_refine_ls_number_restraints 0
_refine_ls_restrained_S_all 1.050
_refine_ls_R_factor_all 0.0355
_refine_ls_R_factor_gt 0.0323
_refine_ls_shift/su_max 0.000
_refine_ls_shift/su_mean 0.000
_refine_ls_structure_factor_coef Fsqd
_refine_ls_weighting_details 'w=1/[\s^2^(Fo^2^)+(0.0422P)^2^+0.3979P] where P=(Fo^2^+2Fc^2^)/3'
_refine_ls_weighting_scheme calc
_refine_ls_wR_factor_gt 0.0839
_refine_ls_wR_factor_ref 0.0860
_reflns_Friedel_coverage 0.000
_reflns_number_gt 2042
_reflns_number_total 2234
_reflns_threshold_expression 'I > 2\s(I)'
_cod_data_source_file c8tc02890g2.cif
_cod_data_source_block 1
_cod_original_sg_symbol_H-M 'P 21/c'
_cod_database_code 7237419
_shelx_shelxl_version_number 2014/7
_shelx_space_group_comment
;
The symmetry employed for this shelxl refinement is uniquely defined
by the following loop, which should always be used as a source of
symmetry information in preference to the above space-group names.
They are only intended as comments.
;
_shelxl_version_number 2013-4

loop_
_space_group_symop_operation_xyz
'x, y, z'
'-x, y+1/2, -z+1/2'
'-x, -y, -z'
'x, -y-1/2, z-1/2'

loop_
_atom_site_label
_atom_site_type_symbol
_atom_site_fract_x
_atom_site_fract_y
_atom_site_fract_z
_atom_site_U_iso_or_equiv
_atom_site_adp_type
_atom_site_occupancy
_atom_site_site_symmetry_order
_atom_site_calc_flag
C1 C 0.36019(11) 0.62229(14) 0.27072(10) 0.0208(3) Uani 1 1 d
C2 C 0.31138(12) 0.53622(14) 0.18025(11) 0.0235(3) Uani 1 1 d
F2 F 0.38340(7) 0.43227(9) 0.12761(6) 0.0309(2) Uani 1 1 d
C3 C 0.19077(13) 0.55315(16) 0.14233(11) 0.0284(3) Uani 1 1 d
F3 F 0.14813(8) 0.46825(11) 0.05446(7) 0.0402(2) Uani 1 1 d
C4 C 0.11476(12) 0.65731(17) 0.19650(12) 0.0303(3) Uani 1 1 d
F4 F -0.00232(8) 0.67724(12) 0.16029(9) 0.0443(3) Uani 1 1 d
C5 C 0.15979(12) 0.74267(16) 0.28817(12) 0.0288(3) Uani 1 1 d
F5 F 0.08486(8) 0.84298(11) 0.34080(8) 0.0425(2) Uani 1 1 d
C6 C 0.28069(12) 0.72539(15) 0.32412(11) 0.0238(3) Uani 1 1 d
F6 F 0.32228(7) 0.81093(9) 0.41232(7) 0.0315(2) Uani 1 1 d
N7 N 0.48210(9) 0.60139(13) 0.31085(9) 0.0216(2) Uani 1 1 d
H7 H 0.4928(15) 0.570(2) 0.3823(16) 0.036(4) Uiso 1 1 d
C8 C 0.58557(12) 0.62668(14) 0.24789(11) 0.0219(3) Uani 1 1 d
C81 C 0.57085(14) 0.69323(18) 0.12965(12) 0.0292(3) Uani 1 1 d
H81A H 0.5414(17) 0.618(2) 0.0752(17) 0.048(5) Uiso 1 1 d
H81B H 0.6479(19) 0.731(2) 0.1006(17) 0.051(5) Uiso 1 1 d
H81C H 0.5119(17) 0.777(2) 0.1289(15) 0.043(5) Uiso 1 1 d
C9 C 0.70089(12) 0.59787(15) 0.29276(11) 0.0242(3) Uani 1 1 d
H9 H 0.7673(14) 0.6233(18) 0.2468(13) 0.026(4) Uiso 1 1 d
C10 C 0.72298(11) 0.54172(15) 0.40658(11) 0.0236(3) Uani 1 1 d
O10 O 0.63870(8) 0.50472(12) 0.47396(8) 0.0270(2) Uani 1 1 d
C11 C 0.85592(14) 0.5303(2) 0.44733(15) 0.0375(4) Uani 1 1 d
H11A H 0.877(3) 0.613(4) 0.495(3) 0.105(10) Uiso 1 1 d
H11B H 0.914(2) 0.527(3) 0.383(2) 0.063(6) Uiso 1 1 d
H11C H 0.867(2) 0.437(3) 0.490(2) 0.070(7) Uiso 1 1 d

loop_
_atom_site_aniso_label
_atom_site_aniso_U_11
_atom_site_aniso_U_22
_atom_site_aniso_U_33
_atom_site_aniso_U_23
_atom_site_aniso_U_13
_atom_site_aniso_U_12
C1 0.0219(6) 0.0217(6) 0.0188(6) 0.0041(5) 0.0005(5) 0.0005(5)
C2 0.0275(7) 0.0230(6) 0.0199(6) 0.0026(5) 0.0033(5) -0.0012(5)
F2 0.0393(5) 0.0283(4) 0.0252(4) -0.0056(3) 0.0040(3) 0.0015(3)
C3 0.0305(7) 0.0326(7) 0.0220(6) 0.0048(5) -0.0049(5) -0.0108(6)
F3 0.0424(5) 0.0496(6) 0.0285(4) -0.0016(4) -0.0103(4) -0.0175(4)
C4 0.0201(6) 0.0378(7) 0.0331(7) 0.0120(6) -0.0040(5) -0.0044(6)
F4 0.0209(4) 0.0584(6) 0.0536(6) 0.0139(5) -0.0104(4) -0.0032(4)
C5 0.0249(7) 0.0288(7) 0.0329(7) 0.0047(6) 0.0049(5) 0.0051(5)
F5 0.0290(5) 0.0445(5) 0.0542(6) -0.0032(4) 0.0072(4) 0.0135(4)
C6 0.0260(6) 0.0241(6) 0.0212(6) 0.0004(5) 0.0009(5) -0.0006(5)
F6 0.0338(4) 0.0324(4) 0.0281(4) -0.0096(3) -0.0006(3) 0.0034(3)
N7 0.0205(5) 0.0272(6) 0.0172(5) 0.0028(4) -0.0001(4) 0.0020(4)
C8 0.0257(6) 0.0188(6) 0.0214(6) -0.0006(5) 0.0036(5) 0.0004(5)
C81 0.0305(7) 0.0337(8) 0.0235(7) 0.0079(6) 0.0033(6) -0.0005(6)
C9 0.0205(6) 0.0266(6) 0.0257(7) 0.0005(5) 0.0052(5) 0.0001(5)
C10 0.0210(6) 0.0238(6) 0.0261(6) -0.0029(5) 0.0002(5) 0.0016(5)
O10 0.0228(5) 0.0367(5) 0.0213(5) 0.0017(4) 0.0004(4) 0.0011(4)
C11 0.0224(7) 0.0527(10) 0.0375(8) 0.0031(8) -0.0048(6) 0.0017(7)

loop_
_atom_type_symbol
_atom_type_description
_atom_type_scat_dispersion_real
_atom_type_scat_dispersion_imag
_atom_type_scat_source
C C 0.0033 0.0016 'International Tables Vol C Tables 4.2.6.8 and 6.1.1.4'
H H 0.0000 0.0000 'International Tables Vol C Tables 4.2.6.8 and 6.1.1.4'
F F 0.0171 0.0103 'International Tables Vol C Tables 4.2.6.8 and 6.1.1.4'
N N 0.0061 0.0033 'International Tables Vol C Tables 4.2.6.8 and 6.1.1.4'
O O 0.0106 0.0060 'International Tables Vol C Tables 4.2.6.8 and 6.1.1.4'

loop_
_geom_angle_atom_site_label_1
_geom_angle_atom_site_label_2
_geom_angle_atom_site_label_3
_geom_angle
C2 C1 C6 116.90(11)
C2 C1 N7 121.97(11)
C6 C1 N7 121.06(11)
F2 C2 C3 118.39(11)
F2 C2 C1 119.27(11)
C3 C2 C1 122.34(12)
F3 C3 C4 120.55(12)
F3 C3 C2 120.18(13)
C4 C3 C2 119.28(12)
F4 C4 C3 120.39(13)
F4 C4 C5 119.79(13)
C3 C4 C5 119.82(12)
F5 C5 C6 120.50(13)
F5 C5 C4 119.37(12)
C6 C5 C4 120.12(13)
F6 C6 C5 118.85(12)
F6 C6 C1 119.61(11)
C5 C6 C1 121.53(12)
C8 N7 C1 125.00(11)
C8 N7 H7 117.1(11)
C1 N7 H7 117.9(11)
N7 C8 C9 121.03(12)
N7 C8 C81 118.28(11)
C9 C8 C81 120.64(12)
C8 C81 H81A 111.6(12)
C8 C81 H81B 111.6(12)
H81A C81 H81B 106.7(16)
C8 C81 H81C 111.4(11)
H81A C81 H81C 107.1(15)
H81B C81 H81C 108.1(16)
C8 C9 C10 124.07(12)
C8 C9 H9 116.4(9)
C10 C9 H9 119.4(9)
O10 C10 C9 123.45(11)
O10 C10 C11 118.89(12)
C9 C10 C11 117.65(12)
C10 C11 H11A 110.9(18)
C10 C11 H11B 112.1(13)
H11A C11 H11B 109(2)
C10 C11 H11C 109.6(14)
H11A C11 H11C 109(2)
H11B C11 H11C 106.8(18)

loop_
_geom_bond_atom_site_label_1
_geom_bond_atom_site_label_2
_geom_bond_distance
C1 C2 1.3914(18)
C1 C6 1.3919(18)
C1 N7 1.4059(16)
C2 F2 1.3441(15)
C2 C3 1.3805(19)
C3 F3 1.3392(15)
C3 C4 1.379(2)
C4 F4 1.3415(15)
C4 C5 1.384(2)
C5 F5 1.3417(16)
C5 C6 1.3768(18)
C6 F6 1.3414(15)
N7 C8 1.3584(16)
N7 H7 0.881(18)
C8 C9 1.3703(18)
C8 C81 1.4977(18)
C81 H81A 0.96(2)
C81 H81B 0.96(2)
C81 H81C 0.97(2)
C9 C10 1.4276(18)
C9 H9 0.925(16)
C10 O10 1.2474(16)
C10 C11 1.5123(18)
C11 H11A 0.93(3)
C11 H11B 0.97(2)
C11 H11C 0.96(2)

loop_
_geom_hbond_atom_site_label_D
_geom_hbond_atom_site_label_H
_geom_hbond_atom_site_label_A
_geom_hbond_distance_DH
_geom_hbond_distance_HA
_geom_hbond_distance_DA
_geom_hbond_angle_DHA
_geom_hbond_site_symmetry_A
N7 H7 O10 0.881(18) 1.978(17) 2.6669(14) 134.0(15) .
N7 H7 O10 0.881(18) 2.293(18) 2.9749(14) 134.1(14) 3_666
C81 H81A F2 0.96(2) 2.431(19) 3.0451(17) 121.2(14) .
C81 H81A F2 0.96(2) 2.53(2) 3.2224(16) 128.3(14) 3_665

loop_
_geom_torsion_atom_site_label_1
_geom_torsion_atom_site_label_2
_geom_torsion_atom_site_label_3
_geom_torsion_atom_site_label_4
_geom_torsion
C6 C1 C2 F2 -178.37(11)
N7 C1 C2 F2 -1.55(18)
C6 C1 C2 C3 1.42(18)
N7 C1 C2 C3 178.24(11)
F2 C2 C3 F3 -0.58(18)
C1 C2 C3 F3 179.63(11)
F2 C2 C3 C4 178.90(11)
C1 C2 C3 C4 -0.89(19)
F3 C3 C4 F4 -1.4(2)
C2 C3 C4 F4 179.15(12)
F3 C3 C4 C5 179.14(12)
C2 C3 C4 C5 -0.3(2)
F4 C4 C5 F5 0.9(2)
C3 C4 C5 F5 -179.56(12)
F4 C4 C5 C6 -178.51(12)
C3 C4 C5 C6 1.0(2)
F5 C5 C6 F6 -0.24(19)
C4 C5 C6 F6 179.22(12)
F5 C5 C6 C1 -179.88(12)
C4 C5 C6 C1 -0.4(2)
C2 C1 C6 F6 179.61(11)
N7 C1 C6 F6 2.76(18)
C2 C1 C6 C5 -0.75(19)
N7 C1 C6 C5 -177.60(12)
C2 C1 N7 C8 63.17(17)
C6 C1 N7 C8 -120.14(14)
C1 N7 C8 C9 -177.59(12)
C1 N7 C8 C81 4.93(19)
N7 C8 C9 C10 -0.6(2)
C81 C8 C9 C10 176.82(13)
C8 C9 C10 O10 4.4(2)
C8 C9 C10 C11 -174.20(13)
